data_7227099
loop_
_publ_author_name
'Hu, Lei'
'Lin, Xiao-Ming'
'Lin, Jia'
'Zhang, Ru-Qiao'
'Zhang, Da-Liang'
'Cai, Yue-Peng'

_publ_section_title
;
 Structural diversity of Mn(ii), Zn(ii) and Pb(ii) coordination polymers
 constructed from isomeric pyridylbenzoate N-oxide ligands: structures and
 electrochemical properties
;
_journal_issue 48
_journal_name_full CrystEngComm
_journal_page_first 9307
_journal_paper_doi 10.1039/C6CE02071B
_journal_volume 18
_journal_year 2016
_chemical_formula_moiety 'C24 H20 Mn N2 O8'
_chemical_formula_sum 'C24 H20 Mn N2 O8'
_chemical_formula_weight 519.36
_chemical_name_systematic
;
 ?
;
_space_group_crystal_system monoclinic
_space_group_IT_number 14
_space_group_name_Hall '-P 2ybc'
_space_group_name_H-M_alt 'P 1 21/c 1'
_symmetry_space_group_name_Hall '-P 2ybc'
_symmetry_space_group_name_H-M 'P 1 21/c 1'
_atom_sites_solution_hydrogens mixed
_audit_creation_method SHELXL-2014
_audit_update_record
;
2016-09-16 deposited with the CCDC.
2016-11-14 downloaded from the CCDC.
;
_cell_angle_alpha 90
_cell_angle_beta 92.797(5)
_cell_angle_gamma 90
_cell_formula_units_Z 4
_cell_length_a 10.048(3)
_cell_length_b 20.458(5)
_cell_length_c 10.462(3)
_cell_measurement_reflns_used 3976
_cell_measurement_temperature 296(2)
_cell_measurement_theta_max 25.76
_cell_measurement_theta_min 2.98
_cell_volume 2148.0(10)
_computing_cell_refinement 'Bruker SAINT'
_computing_data_collection 'Bruker APEX2'
_computing_data_reduction 'Bruker SAINT'
_computing_molecular_graphics 'Bruker SHELXTL'
_computing_publication_material 'Bruker SHELXTL'
_computing_structure_refinement 'SHELXL-2014 (Sheldrick, 2014)'
_diffrn_ambient_temperature 296(2)
_diffrn_measured_fraction_theta_full 0.799
_diffrn_measured_fraction_theta_max 0.992
_diffrn_measurement_device_type 'Bruker APEX-II CCD'
_diffrn_radiation_type MoK\a
_diffrn_radiation_wavelength 0.71073
_diffrn_reflns_av_R_equivalents 0.0712
_diffrn_reflns_av_unetI/netI 0.0541
_diffrn_reflns_Laue_measured_fraction_full 0.799
_diffrn_reflns_Laue_measured_fraction_max 0.992
_diffrn_reflns_limit_h_max 10
_diffrn_reflns_limit_h_min -11
_diffrn_reflns_limit_k_max 22
_diffrn_reflns_limit_k_min -22
_diffrn_reflns_limit_l_max 11
_diffrn_reflns_limit_l_min -10
_diffrn_reflns_number 18306
_diffrn_reflns_point_group_measured_fraction_full 0.799
_diffrn_reflns_point_group_measured_fraction_max 0.992
_diffrn_reflns_theta_full 25.242
_diffrn_reflns_theta_max 23.365
_diffrn_reflns_theta_min 1.991
_exptl_absorpt_coefficient_mu 0.672
_exptl_absorpt_correction_T_max 0.6147
_exptl_absorpt_correction_T_min 0.4120
_exptl_absorpt_correction_type multi-scan
_exptl_crystal_colour colorless
_exptl_crystal_density_diffrn 1.606
_exptl_crystal_description block
_exptl_crystal_F_000 1068
_exptl_crystal_size_max 0.200
_exptl_crystal_size_mid 0.200
_exptl_crystal_size_min 0.100
_refine_diff_density_max 0.767
_refine_diff_density_min -0.340
_refine_diff_density_rms 0.082
_refine_ls_extinction_coef 0.0021(8)
_refine_ls_extinction_expression Fc^*^=kFc[1+0.001xFc^2^\l^3^/sin(2\q)]^-1/4^
_refine_ls_extinction_method SHELXL
_refine_ls_goodness_of_fit_ref 1.022
_refine_ls_hydrogen_treatment constr
_refine_ls_matrix_type full
_refine_ls_number_parameters 317
_refine_ls_number_reflns 3105
_refine_ls_number_restraints 0
_refine_ls_restrained_S_all 1.022
_refine_ls_R_factor_all 0.0862
_refine_ls_R_factor_gt 0.0590
_refine_ls_shift/su_max 0.000
_refine_ls_shift/su_mean 0.000
_refine_ls_structure_factor_coef Fsqd
_refine_ls_weighting_details 'w=1/[\s^2^(Fo^2^)+(0.0493P)^2^+8.0749P] where P=(Fo^2^+2Fc^2^)/3'
_refine_ls_weighting_scheme calc
_refine_ls_wR_factor_gt 0.1290
_refine_ls_wR_factor_ref 0.1490
_reflns_Friedel_coverage 0.000
_reflns_number_gt 2308
_reflns_number_total 3105
_reflns_threshold_expression 'I > 2\s(I)'
_cod_data_source_file c6ce02071b2.cif
_cod_data_source_block 1-Mn
_cod_depositor_comments 'Adding full bibliography for 7227099--7227104.cif.'
_cod_original_cell_volume 2148.2(9)
_cod_database_code 7227099
_shelx_space_group_comment
;
The symmetry employed for this shelxl refinement is uniquely defined
by the following loop, which should always be used as a source of
symmetry information in preference to the above space-group names.
They are only intended as comments.
;
_shelx_estimated_absorpt_t_min 0.877
_shelx_estimated_absorpt_t_max 0.936
_shelxl_version_number 2014-3

loop_
_space_group_symop_operation_xyz
'x, y, z'
'-x, y+1/2, -z+1/2'
'-x, -y, -z'
'x, -y-1/2, z-1/2'

loop_
_atom_site_label
_atom_site_type_symbol
_atom_site_fract_x
_atom_site_fract_y
_atom_site_fract_z
_atom_site_U_iso_or_equiv
_atom_site_adp_type
_atom_site_occupancy
_atom_site_site_symmetry_order
_atom_site_calc_flag
_atom_site_refinement_flags_posn
_atom_site_refinement_flags_adp
Mn1 Mn 0.26166(8) 0.28620(4) 0.13279(8) 0.0319(3) Uani 1 1 d . .
C1 C 0.6347(6) 0.2747(3) 0.2380(5) 0.0401(14) Uani 1 1 d . .
H1 H 0.6359 0.2446 0.1714 0.048 Uiso 1 1 calc R U
C2 C 0.7457(6) 0.3101(3) 0.2709(6) 0.0428(14) Uani 1 1 d . .
H2 H 0.8235 0.3033 0.2282 0.051 Uiso 1 1 calc R U
C3 C 0.7434(6) 0.3557(3) 0.3673(6) 0.0421(14) Uani 1 1 d . .
H3A H 0.8195 0.3798 0.3897 0.050 Uiso 1 1 calc R U
C4 C 0.6275(5) 0.3657(3) 0.4306(5) 0.0348(13) Uani 1 1 d . .
C5 C 0.5173(6) 0.3268(3) 0.3972(5) 0.0348(13) Uani 1 1 d . .
H5 H 0.4395 0.3310 0.4412 0.042 Uiso 1 1 calc R U
C6 C 0.6208(5) 0.4170(3) 0.5315(5) 0.0356(13) Uani 1 1 d . .
C7 C 0.4457(6) 0.5906(3) 0.3574(5) 0.0405(14) Uani 1 1 d . .
H7 H 0.4913 0.6294 0.3436 0.049 Uiso 1 1 calc R U
C8 C 0.4463(6) 0.5415(3) 0.2652(5) 0.0390(14) Uani 1 1 d . .
H8 H 0.4913 0.5476 0.1906 0.047 Uiso 1 1 calc R U
C9 C 0.3789(5) 0.4829(3) 0.2855(5) 0.0332(13) Uani 1 1 d . .
C10 C 0.3139(5) 0.4754(3) 0.3975(5) 0.0392(14) Uani 1 1 d . .
H10 H 0.2685 0.4367 0.4119 0.047 Uiso 1 1 calc R U
C11 C 0.3149(5) 0.5242(3) 0.4889(5) 0.0364(13) Uani 1 1 d . .
H11 H 0.2721 0.5175 0.5647 0.044 Uiso 1 1 calc R U
C12 C 0.3760(5) 0.4291(3) 0.1879(5) 0.0336(13) Uani 1 1 d . .
C13 C -0.1052(7) 0.3326(3) -0.0735(6) 0.0590(19) Uani 1 1 d . .
H13 H -0.1017 0.2966 -0.1276 0.071 Uiso 1 1 calc R U
C14 C -0.2219(7) 0.3657(4) -0.0632(7) 0.069(2) Uani 1 1 d . .
H14 H -0.2979 0.3520 -0.1100 0.083 Uiso 1 1 calc R U
C15 C -0.2282(7) 0.4195(3) 0.0164(6) 0.0557(18) Uani 1 1 d . .
H15 H -0.3081 0.4418 0.0239 0.067 Uiso 1 1 calc R U
C16 C -0.1132(6) 0.4401(3) 0.0855(5) 0.0382(14) Uani 1 1 d . .
C17 C 0.0022(6) 0.4044(3) 0.0725(5) 0.0397(14) Uani 1 1 d . .
H17 H 0.0796 0.4168 0.1185 0.048 Uiso 1 1 calc R U
C18 C -0.1145(5) 0.4957(3) 0.1754(5) 0.0341(13) Uani 1 1 d . .
C19 C 0.0209(6) 0.0006(3) 0.2221(6) 0.0463(16) Uani 1 1 d . .
H19 H -0.0457 -0.0307 0.2108 0.056 Uiso 1 1 calc R U
C20 C 0.0276(6) 0.0524(3) 0.1372(6) 0.0415(14) Uani 1 1 d . .
H20 H -0.0359 0.0556 0.0698 0.050 Uiso 1 1 calc R U
C21 C 0.1256(5) 0.0993(3) 0.1499(5) 0.0355(13) Uani 1 1 d . .
C22 C 0.2163(5) 0.0950(3) 0.2530(5) 0.0380(14) Uani 1 1 d . .
H22 H 0.2821 0.1267 0.2642 0.046 Uiso 1 1 calc R U
C23 C 0.2108(5) 0.0443(3) 0.3399(5) 0.0392(14) Uani 1 1 d . .
H23 H 0.2721 0.0426 0.4093 0.047 Uiso 1 1 calc R U
C24 C 0.1387(5) 0.1507(3) 0.0497(5) 0.0333(13) Uani 1 1 d . .
N1 N 0.5236(4) 0.2834(2) 0.3015(4) 0.0326(11) Uani 1 1 d . .
N2 N 0.0052(5) 0.3518(2) -0.0054(4) 0.0392(12) Uani 1 1 d . .
O1 O 0.4165(4) 0.24565(17) 0.2717(3) 0.0381(9) Uani 1 1 d . .
O4 O 0.1171(4) 0.31963(19) -0.0186(4) 0.0457(10) Uani 1 1 d . .
O1W O 0.1090(4) 0.26917(18) 0.2687(4) 0.0438(10) Uani 1 1 d . .
H1WB H 0.1258 0.2339 0.3094 0.066 Uiso 1 1 d R U
H1WA H 0.1076 0.3010 0.3207 0.066 Uiso 1 1 d R U
O2W O 0.4225(4) 0.30989(18) 0.0073(3) 0.0398(9) Uani 1 1 d . .
H2WB H 0.3951 0.3055 -0.0704 0.060 Uiso 1 1 d R U
H2WA H 0.4475 0.3491 0.0208 0.060 Uiso 1 1 d R U
O5 O 0.0579(4) 0.1497(2) -0.0453(4) 0.0505(11) Uani 1 1 d . .
O6 O 0.2359(3) 0.19036(17) 0.0630(3) 0.0367(9) Uani 1 1 d . .
O2 O 0.2959(4) 0.38221(17) 0.2091(4) 0.0418(10) Uani 1 1 d . .
O3 O 0.4486(4) 0.43205(19) 0.0958(4) 0.0506(11) Uani 1 1 d . .

loop_
_atom_site_aniso_label
_atom_site_aniso_U_11
_atom_site_aniso_U_22
_atom_site_aniso_U_33
_atom_site_aniso_U_23
_atom_site_aniso_U_13
_atom_site_aniso_U_12
Mn1 0.0369(5) 0.0280(5) 0.0309(5) -0.0015(4) 0.0025(3) -0.0028(4)
C1 0.046(4) 0.040(3) 0.034(3) -0.003(3) 0.004(3) 0.003(3)
C2 0.041(3) 0.044(3) 0.044(4) -0.002(3) 0.008(3) -0.001(3)
C3 0.035(3) 0.037(3) 0.053(4) 0.002(3) 0.000(3) -0.005(3)
C4 0.036(3) 0.030(3) 0.038(3) -0.002(2) -0.001(3) -0.002(2)
C5 0.042(3) 0.034(3) 0.029(3) 0.003(3) 0.003(2) 0.004(3)
C6 0.037(3) 0.031(3) 0.038(3) 0.001(3) -0.004(3) -0.001(2)
C7 0.046(4) 0.032(3) 0.043(4) -0.002(3) -0.001(3) -0.011(3)
C8 0.045(3) 0.040(3) 0.033(3) -0.003(3) 0.006(3) -0.004(3)
C9 0.034(3) 0.032(3) 0.034(3) 0.001(2) -0.002(3) -0.002(2)
C10 0.040(3) 0.034(3) 0.043(4) 0.002(3) -0.001(3) -0.008(3)
C11 0.043(3) 0.038(3) 0.028(3) 0.000(3) 0.004(3) 0.000(3)
C12 0.033(3) 0.034(3) 0.033(3) 0.001(2) -0.001(3) -0.003(3)
C13 0.059(4) 0.056(4) 0.061(4) -0.024(4) -0.004(4) 0.003(3)
C14 0.050(4) 0.073(5) 0.083(5) -0.038(4) -0.014(4) 0.019(4)
C15 0.055(4) 0.057(4) 0.054(4) -0.013(3) -0.008(3) 0.014(3)
C16 0.044(3) 0.036(3) 0.034(3) -0.003(3) 0.001(3) -0.004(3)
C17 0.043(3) 0.035(3) 0.041(3) -0.004(3) -0.001(3) 0.002(3)
C18 0.036(3) 0.036(3) 0.031(3) -0.002(2) 0.007(3) 0.004(2)
C19 0.045(4) 0.040(4) 0.053(4) 0.009(3) -0.007(3) -0.015(3)
C20 0.037(3) 0.045(4) 0.042(3) 0.005(3) -0.005(3) -0.008(3)
C21 0.034(3) 0.035(3) 0.038(3) -0.002(3) 0.001(3) -0.004(2)
C22 0.039(3) 0.036(3) 0.039(3) -0.007(3) 0.003(3) -0.008(3)
C23 0.043(3) 0.043(3) 0.030(3) -0.001(3) -0.005(3) -0.006(3)
C24 0.039(3) 0.028(3) 0.034(3) -0.002(2) 0.008(3) 0.000(3)
N1 0.037(3) 0.028(2) 0.031(3) 0.004(2) -0.007(2) -0.003(2)
N2 0.039(3) 0.038(3) 0.041(3) -0.003(2) 0.007(2) 0.004(2)
O1 0.047(2) 0.032(2) 0.034(2) -0.0016(17) -0.0064(18) -0.0112(18)
O4 0.050(2) 0.047(2) 0.040(2) -0.0076(19) 0.0047(19) 0.016(2)
O1W 0.051(2) 0.039(2) 0.042(2) -0.0077(18) 0.0106(19) -0.0067(18)
O2W 0.051(2) 0.036(2) 0.032(2) -0.0011(17) 0.0018(18) -0.0028(18)
O5 0.048(3) 0.059(3) 0.043(2) 0.015(2) -0.007(2) -0.017(2)
O6 0.040(2) 0.032(2) 0.039(2) -0.0015(17) 0.0050(17) -0.0087(17)
O2 0.051(2) 0.031(2) 0.045(2) -0.0104(18) 0.0076(19) -0.0084(18)
O3 0.064(3) 0.044(2) 0.045(3) -0.013(2) 0.017(2) -0.014(2)

loop_
_atom_type_symbol
_atom_type_description
_atom_type_scat_dispersion_real
_atom_type_scat_dispersion_imag
_atom_type_scat_source
C C 0.0033 0.0016 'International Tables Vol C Tables 4.2.6.8 and 6.1.1.4'
H H 0.0000 0.0000 'International Tables Vol C Tables 4.2.6.8 and 6.1.1.4'
N N 0.0061 0.0033 'International Tables Vol C Tables 4.2.6.8 and 6.1.1.4'
O O 0.0106 0.0060 'International Tables Vol C Tables 4.2.6.8 and 6.1.1.4'
Mn Mn 0.3368 0.7283 'International Tables Vol C Tables 4.2.6.8 and 6.1.1.4'

loop_
_geom_angle_atom_site_label_1
_geom_angle_atom_site_label_2
_geom_angle_atom_site_label_3
_geom_angle
_geom_angle_site_symmetry_1
_geom_angle_site_symmetry_3
O6 Mn1 O2 177.30(15) . .
O6 Mn1 O1W 89.92(14) . .
O2 Mn1 O1W 90.52(14) . .
O6 Mn1 O2W 94.60(14) . .
O2 Mn1 O2W 84.87(14) . .
O1W Mn1 O2W 175.02(14) . .
O6 Mn1 O4 88.53(14) . .
O2 Mn1 O4 94.11(15) . .
O1W Mn1 O4 93.34(15) . .
O2W Mn1 O4 88.87(14) . .
O6 Mn1 O1 87.11(14) . .
O2 Mn1 O1 90.22(14) . .
O1W Mn1 O1 90.38(15) . .
O2W Mn1 O1 87.77(14) . .
O4 Mn1 O1 174.26(14) . .
N1 C1 C2 119.9(5) . .
N1 C1 H1 120.1 . .
C2 C1 H1 120.1 . .
C1 C2 C3 120.3(6) . .
C1 C2 H2 119.9 . .
C3 C2 H2 119.9 . .
C2 C3 C4 119.7(5) . .
C2 C3 H3A 120.1 . .
C4 C3 H3A 120.1 . .
C3 C4 C5 118.3(5) . .
C3 C4 C6 120.7(5) . .
C5 C4 C6 121.0(5) . .
N1 C5 C4 119.9(5) . .
N1 C5 H5 120.1 . .
C4 C5 H5 120.1 . .
C7 C6 C11 118.4(5) 3_666 3_666
C7 C6 C4 123.9(5) 3_666 .
C11 C6 C4 117.6(5) 3_666 .
C6 C7 C8 121.4(5) 3_666 .
C6 C7 H7 119.3 3_666 .
C8 C7 H7 119.3 . .
C7 C8 C9 119.7(5) . .
C7 C8 H8 120.2 . .
C9 C8 H8 120.1 . .
C10 C9 C8 118.5(5) . .
C10 C9 C12 120.2(5) . .
C8 C9 C12 121.3(5) . .
C9 C10 C11 121.4(5) . .
C9 C10 H10 119.3 . .
C11 C10 H10 119.3 . .
C10 C11 C6 120.5(5) . 3_666
C10 C11 H11 119.8 . .
C6 C11 H11 119.8 3_666 .
O3 C12 O2 124.8(5) . .
O3 C12 C9 120.1(5) . .
O2 C12 C9 115.0(5) . .
N2 C13 C14 120.1(6) . .
N2 C13 H13 119.9 . .
C14 C13 H13 119.9 . .
C13 C14 C15 120.5(6) . .
C13 C14 H14 119.7 . .
C15 C14 H14 119.7 . .
C14 C15 C16 119.3(6) . .
C14 C15 H15 120.3 . .
C16 C15 H15 120.3 . .
C17 C16 C15 117.8(5) . .
C17 C16 C18 120.2(5) . .
C15 C16 C18 121.9(5) . .
N2 C17 C16 121.5(5) . .
N2 C17 H17 119.2 . .
C16 C17 H17 119.2 . .
C23 C18 C19 118.5(5) 2 2
C23 C18 C16 120.3(5) 2 .
C19 C18 C16 121.2(5) 2 .
C20 C19 C18 119.7(5) . 2_545
C20 C19 H19 120.2 . .
C18 C19 H19 120.2 2_545 .
C21 C20 C19 121.8(5) . .
C21 C20 H20 119.1 . .
C19 C20 H20 119.1 . .
C20 C21 C22 118.2(5) . .
C20 C21 C24 120.6(5) . .
C22 C21 C24 121.0(5) . .
C21 C22 C23 121.0(5) . .
C21 C22 H22 119.5 . .
C23 C22 H22 119.5 . .
C22 C23 C18 120.7(5) . 2_545
C22 C23 H23 119.7 . .
C18 C23 H23 119.7 2_545 .
O5 C24 O6 124.2(5) . .
O5 C24 C21 117.9(5) . .
O6 C24 C21 117.7(5) . .
C1 N1 C5 121.9(5) . .
C1 N1 O1 119.0(4) . .
C5 N1 O1 119.0(4) . .
O4 N2 C13 118.9(5) . .
O4 N2 C17 120.4(5) . .
C13 N2 C17 120.7(5) . .
N1 O1 Mn1 117.4(3) . .
N2 O4 Mn1 128.0(3) . .
Mn1 O1W H1WB 109.6 . .
Mn1 O1W H1WA 109.3 . .
H1WB O1W H1WA 109.8 . .
Mn1 O2W H2WB 109.7 . .
Mn1 O2W H2WA 109.3 . .
H2WB O2W H2WA 109.8 . .
C24 O6 Mn1 135.5(3) . .
C12 O2 Mn1 135.6(4) . .

loop_
_geom_bond_atom_site_label_1
_geom_bond_atom_site_label_2
_geom_bond_distance
_geom_bond_site_symmetry_2
Mn1 O6 2.104(4) .
Mn1 O2 2.142(4) .
Mn1 O1W 2.170(4) .
Mn1 O2W 2.186(4) .
Mn1 O4 2.205(4) .
Mn1 O1 2.236(4) .
C1 N1 1.338(7) .
C1 C2 1.360(8) .
C1 H1 0.9300 .
C2 C3 1.376(8) .
C2 H2 0.9300 .
C3 C4 1.382(8) .
C3 H3A 0.9300 .
C4 C5 1.394(7) .
C4 C6 1.492(7) .
C5 N1 1.343(7) .
C5 H5 0.9300 .
C6 C7 1.378(8) 3_666
C6 C11 1.387(7) 3_666
C7 C6 1.378(8) 3_666
C7 C8 1.393(8) .
C7 H7 0.9300 .
C8 C9 1.398(7) .
C8 H8 0.9300 .
C9 C10 1.378(7) .
C9 C12 1.500(7) .
C10 C11 1.382(7) .
C10 H10 0.9300 .
C11 C6 1.387(7) 3_666
C11 H11 0.9300 .
C12 O3 1.238(6) .
C12 O2 1.279(6) .
C13 N2 1.348(8) .
C13 C14 1.364(9) .
C13 H13 0.9300 .
C14 C15 1.384(9) .
C14 H14 0.9300 .
C15 C16 1.397(8) .
C15 H15 0.9300 .
C16 C17 1.383(8) .
C16 C18 1.478(7) .
C17 N2 1.350(7) .
C17 H17 0.9300 .
C18 C23 1.390(7) 2
C18 C19 1.395(8) 2
C19 C20 1.386(8) .
C19 C18 1.395(8) 2_545
C19 H19 0.9300 .
C20 C21 1.376(7) .
C20 H20 0.9300 .
C21 C22 1.380(7) .
C21 C24 1.496(7) .
C22 C23 1.382(8) .
C22 H22 0.9300 .
C23 C18 1.390(7) 2_545
C23 H23 0.9300 .
C24 O5 1.253(6) .
C24 O6 1.271(6) .
N1 O1 1.348(5) .
N2 O4 1.316(6) .
O1W H1WB 0.8500 .
O1W H1WA 0.8500 .
O2W H2WB 0.8499 .
O2W H2WA 0.8499 .
